data_7105355
loop_
_publ_author_name
'Hooper, Thomas N'
'Green, Michael'
'Russell, Christopher A'

_publ_section_title
;
 Cationic Au(I) alkyne complexes: synthesis, structure and reactivity.
;
_journal_issue 13
_journal_name_full 'Chemical communications (Cambridge, England)'
_journal_page_first 2313
_journal_page_last 2315
_journal_paper_doi 10.1039/b923900f
_journal_volume 46
_journal_year 2010
_chemical_formula_moiety 'C18 H36 Au P'
_chemical_formula_sum 'C18 H36 Au P'
_chemical_formula_weight 480.40
_space_group_IT_number 33
_symmetry_cell_setting orthorhombic
_symmetry_space_group_name_Hall 'P 2c -2n'
_symmetry_space_group_name_H-M 'P n a 21'
_atom_sites_solution_hydrogens geom
_atom_sites_solution_primary direct
_atom_sites_solution_secondary difmap
_audit_creation_method SHELXL-97
_cell_angle_alpha 90.00
_cell_angle_beta 90.00
_cell_angle_gamma 90.00
_cell_formula_units_Z 4
_cell_length_a 12.9328(8)
_cell_length_b 13.8471(9)
_cell_length_c 11.1422(7)
_cell_measurement_reflns_used 9836
_cell_measurement_temperature 100(2)
_cell_measurement_theta_max 31.580
_cell_measurement_theta_min 2.346
_cell_volume 1995.4(2)
_computing_cell_refinement 'Apex II (Bruker-AXS, 2007)'
_computing_data_collection 'Apex II (Bruker-AXS, 2007)'
_computing_data_reduction
;
SAINT v7.34A (Bruker-AXS, 2007) & XPREP v2005/4 (Bruker-AXS, 2005)
;
_computing_structure_refinement 'SHELXL-97 (Sheldrick, 1997)'
_computing_structure_solution 'SHELXS-97 (Sheldrick, 1990)'
_diffrn_ambient_temperature 100(2)
_diffrn_detector 'CCD plate'
_diffrn_detector_area_resol_mean 8.366
_diffrn_detector_type 'Bruker-AXS SMART APEX'
_diffrn_measured_fraction_theta_full 0.943
_diffrn_measured_fraction_theta_max 0.943
_diffrn_measurement_details 'frames, 0.3\% width'
_diffrn_measurement_device 'four-circle diffractometer'
_diffrn_measurement_device_type 'Bruker-AXS Kappa'
_diffrn_measurement_method '\w & \f scans'
_diffrn_measurement_specimen_support
;
glass fibre
;
_diffrn_radiation_collimation '0.5 mm double pinhole'
_diffrn_radiation_monochromator graphite
_diffrn_radiation_probe x-ray
_diffrn_radiation_type 'Mo K\a'
_diffrn_radiation_wavelength 0.71074
_diffrn_reflns_av_R_equivalents 0.0399
_diffrn_reflns_av_sigmaI/netI 0.0354
_diffrn_reflns_limit_h_max 19
_diffrn_reflns_limit_h_min -19
_diffrn_reflns_limit_k_max 15
_diffrn_reflns_limit_k_min -20
_diffrn_reflns_limit_l_max 16
_diffrn_reflns_limit_l_min -16
_diffrn_reflns_number 28559
_diffrn_reflns_theta_full 32.40
_diffrn_reflns_theta_max 32.40
_diffrn_reflns_theta_min 3.34
_diffrn_source 'sealed X-ray tube'
_diffrn_source_current 40
_diffrn_source_power 2
_diffrn_source_size '0.4 x 8 mm fine focus'
_diffrn_source_target Mo
_diffrn_source_type 'Bruker-AXS KFF Mo 2K 90\% Ceramic'
_diffrn_source_voltage 50
_exptl_absorpt_coefficient_mu 7.445
_exptl_absorpt_correction_T_max 0.327
_exptl_absorpt_correction_T_min 0.228
_exptl_absorpt_correction_type multi-scan
_exptl_absorpt_process_details SADABS-2007/4
_exptl_crystal_colour colourless
_exptl_crystal_density_diffrn 1.599
_exptl_crystal_density_method 'not measured'
_exptl_crystal_description shard
_exptl_crystal_F_000 952
_exptl_crystal_size_max 0.30
_exptl_crystal_size_mid 0.20
_exptl_crystal_size_min 0.15
_refine_diff_density_max 1.330
_refine_diff_density_min -0.940
_refine_diff_density_rms 0.139
_refine_ls_abs_structure_details 'Flack H D (1983), Acta Cryst. A39, 876-881'
_refine_ls_abs_structure_Flack 0.501(6)
_refine_ls_extinction_method none
_refine_ls_goodness_of_fit_ref 0.779
_refine_ls_hydrogen_treatment constr
_refine_ls_matrix_type full
_refine_ls_number_parameters 194
_refine_ls_number_reflns 6694
_refine_ls_number_restraints 1
_refine_ls_restrained_S_all 0.779
_refine_ls_R_factor_all 0.0321
_refine_ls_R_factor_gt 0.0206
_refine_ls_shift/su_max 0.008
_refine_ls_shift/su_mean 0.000
_refine_ls_structure_factor_coef Fsqd
_refine_ls_weighting_details 'calc w=1/[\s^2^(Fo^2^)+(0.0522P)^2^+0.0000P] where P=(Fo^2^+2Fc^2^)/3'
_refine_ls_weighting_scheme calc
_refine_ls_wR_factor_gt 0.0528
_refine_ls_wR_factor_ref 0.0607
_reflns_number_gt 5710
_reflns_number_total 6694
_reflns_threshold_expression >2sigma(I)
_cod_data_source_file b923900f.txt
_cod_data_source_block 3
_cod_depositor_comments
;
The following automatic conversions were performed:
'_symmetry_cell_setting' value 'Orthorhombic' changed to 'orthorhombic'
according to '/home/saulius/struct/CIF-dictionaries/cif_core.dic'
dictionary named 'cif_core.dic' version 2.4.1 from
2010-06-29.

'_diffrn_radiation_probe' value 'X-ray' changed to 'x-ray'
according to '/home/saulius/struct/CIF-dictionaries/cif_core.dic'
dictionary named 'cif_core.dic' version 2.4.1 from 2010-06-29.

Automatic conversion script
Id: cif_fix_enum 1527 2010-12-29 10:47:43Z saulius 
;
_cod_database_code 7105355

loop_
_symmetry_equiv_pos_as_xyz
'x, y, z'
'-x, -y, z+1/2'
'x+1/2, -y+1/2, z'
'-x+1/2, y+1/2, z+1/2'

loop_
_atom_site_label
_atom_site_type_symbol
_atom_site_fract_x
_atom_site_fract_y
_atom_site_fract_z
_atom_site_U_iso_or_equiv
_atom_site_adp_type
_atom_site_occupancy
_atom_site_symmetry_multiplicity
_atom_site_calc_flag
_atom_site_refinement_flags
_atom_site_disorder_assembly
_atom_site_disorder_group
Au1 Au 1.059736(7) 0.064411(7) 0.16095(2) 0.01398(3) Uani 1 1 d . . .
C1 C 1.2036(2) 0.0113(2) 0.1692(5) 0.0175(6) Uani 1 1 d . . .
C2 C 1.2868(2) -0.0276(2) 0.1626(5) 0.0161(5) Uani 1 1 d . . .
C3 C 1.3863(2) -0.0804(2) 0.1507(5) 0.0169(7) Uani 1 1 d . . .
C4 C 1.3670(3) -0.1885(2) 0.1720(6) 0.0268(9) Uani 1 1 d . . .
H4A H 1.3409 -0.1982 0.2537 0.040 Uiso 1 1 calc R . .
H4B H 1.4318 -0.2242 0.1618 0.040 Uiso 1 1 calc R . .
H4C H 1.3158 -0.2121 0.1142 0.040 Uiso 1 1 calc R . .
C5 C 1.4248(3) -0.0655(3) 0.0204(4) 0.0241(9) Uani 1 1 d . . .
H5A H 1.3712 -0.0867 -0.0359 0.036 Uiso 1 1 calc R . .
H5B H 1.4878 -0.1035 0.0075 0.036 Uiso 1 1 calc R . .
H5C H 1.4398 0.0030 0.0072 0.036 Uiso 1 1 calc R . .
C6 C 1.4686(3) -0.0434(3) 0.2378(3) 0.0197(7) Uani 1 1 d . . .
H6A H 1.4849 0.0240 0.2189 0.030 Uiso 1 1 calc R . .
H6B H 1.5312 -0.0828 0.2301 0.030 Uiso 1 1 calc R . .
H6C H 1.4424 -0.0478 0.3201 0.030 Uiso 1 1 calc R . .
P1 P 0.89415(6) 0.12040(6) 0.13162(7) 0.01309(16) Uani 1 1 d . . .
C7 C 0.8072(3) 0.0130(2) 0.0932(3) 0.0153(6) Uani 1 1 d . . .
C8 C 0.7809(3) -0.0432(3) 0.2079(4) 0.0215(7) Uani 1 1 d . . .
H8A H 0.7296 -0.0072 0.2546 0.032 Uiso 1 1 calc R . .
H8B H 0.8437 -0.0518 0.2560 0.032 Uiso 1 1 calc R . .
H8C H 0.7527 -0.1066 0.1864 0.032 Uiso 1 1 calc R . .
C9 C 0.7075(3) 0.0392(3) 0.0281(3) 0.0209(7) Uani 1 1 d . . .
H9A H 0.7241 0.0679 -0.0500 0.031 Uiso 1 1 calc R . .
H9B H 0.6683 0.0858 0.0763 0.031 Uiso 1 1 calc R . .
H9C H 0.6659 -0.0192 0.0161 0.031 Uiso 1 1 calc R . .
C10 C 0.8691(3) -0.0575(3) 0.0135(4) 0.0224(8) Uani 1 1 d . . .
H10A H 0.8278 -0.1156 -0.0013 0.034 Uiso 1 1 calc R . .
H10B H 0.9334 -0.0754 0.0544 0.034 Uiso 1 1 calc R . .
H10C H 0.8854 -0.0263 -0.0631 0.034 Uiso 1 1 calc R . .
C11 C 0.9000(3) 0.2070(2) -0.0001(3) 0.0150(6) Uani 1 1 d . . .
C12 C 0.8041(3) 0.2706(3) -0.0189(3) 0.0210(7) Uani 1 1 d . . .
H12A H 0.7974 0.3158 0.0483 0.031 Uiso 1 1 calc R . .
H12B H 0.7423 0.2297 -0.0231 0.031 Uiso 1 1 calc R . .
H12C H 0.8113 0.3068 -0.0940 0.031 Uiso 1 1 calc R . .
C13 C 0.9209(3) 0.1490(3) -0.1158(3) 0.0214(7) Uani 1 1 d . . .
H13A H 0.9311 0.1937 -0.1829 0.032 Uiso 1 1 calc R . .
H13B H 0.8617 0.1070 -0.1327 0.032 Uiso 1 1 calc R . .
H13C H 0.9831 0.1096 -0.1051 0.032 Uiso 1 1 calc R . .
C14 C 0.9952(3) 0.2724(3) 0.0155(3) 0.0216(7) Uani 1 1 d . . .
H14A H 1.0565 0.2324 0.0296 0.032 Uiso 1 1 calc R . .
H14B H 0.9845 0.3155 0.0842 0.032 Uiso 1 1 calc R . .
H14C H 1.0053 0.3110 -0.0573 0.032 Uiso 1 1 calc R . .
C15 C 0.8413(3) 0.1841(3) 0.2686(3) 0.0172(6) Uani 1 1 d . . .
C16 C 0.7238(3) 0.2029(3) 0.2659(3) 0.0205(7) Uani 1 1 d . . .
H16A H 0.7039 0.2408 0.3365 0.031 Uiso 1 1 calc R . .
H16B H 0.6868 0.1411 0.2666 0.031 Uiso 1 1 calc R . .
H16C H 0.7060 0.2387 0.1929 0.031 Uiso 1 1 calc R . .
C17 C 0.8696(3) 0.1262(3) 0.3817(3) 0.0243(8) Uani 1 1 d . . .
H17A H 0.9430 0.1089 0.3791 0.036 Uiso 1 1 calc R . .
H17B H 0.8277 0.0673 0.3850 0.036 Uiso 1 1 calc R . .
H17C H 0.8561 0.1655 0.4531 0.036 Uiso 1 1 calc R . .
C18 C 0.8956(3) 0.2833(3) 0.2831(3) 0.0247(8) Uani 1 1 d . . .
H18A H 0.8751 0.3125 0.3596 0.037 Uiso 1 1 calc R . .
H18B H 0.8754 0.3259 0.2169 0.037 Uiso 1 1 calc R . .
H18C H 0.9708 0.2741 0.2820 0.037 Uiso 1 1 calc R . .

loop_
_atom_site_aniso_label
_atom_site_aniso_U_11
_atom_site_aniso_U_22
_atom_site_aniso_U_33
_atom_site_aniso_U_23
_atom_site_aniso_U_13
_atom_site_aniso_U_12
Au1 0.00889(5) 0.01589(5) 0.01715(5) 0.00166(8) -0.00062(9) 0.00149(3)
C1 0.0143(12) 0.0168(12) 0.0214(16) 0.0048(18) -0.0009(18) -0.0003(10)
C2 0.0117(11) 0.0198(12) 0.0168(11) 0.001(2) -0.003(2) -0.0015(9)
C3 0.0120(12) 0.0166(13) 0.022(2) -0.0027(16) -0.0012(18) 0.0000(9)
C4 0.0206(14) 0.0183(14) 0.041(2) -0.004(2) 0.001(2) 0.0015(12)
C5 0.0141(17) 0.038(3) 0.0205(18) -0.0043(15) 0.0020(14) 0.0020(15)
C6 0.0105(15) 0.0252(18) 0.0234(17) -0.0004(14) -0.0033(14) 0.0026(14)
P1 0.0095(3) 0.0135(3) 0.0163(4) 0.0011(2) 0.0001(2) 0.0006(3)
C7 0.0103(15) 0.0134(16) 0.0222(15) 0.0041(12) -0.0001(11) -0.0020(12)
C8 0.0188(18) 0.0171(17) 0.0287(17) 0.0037(14) 0.0027(14) -0.0022(14)
C9 0.0140(16) 0.0216(17) 0.0270(18) -0.0034(14) -0.0045(13) -0.0017(14)
C10 0.0235(19) 0.0190(18) 0.0249(18) -0.0043(13) 0.0030(15) 0.0001(14)
C11 0.0130(15) 0.0144(15) 0.0175(14) 0.0028(11) 0.0000(12) 0.0002(12)
C12 0.0223(19) 0.0171(16) 0.0234(17) 0.0044(13) -0.0036(13) 0.0004(14)
C13 0.0213(18) 0.0249(19) 0.0180(15) 0.0014(14) 0.0028(13) -0.0012(14)
C14 0.0174(17) 0.0207(18) 0.0266(18) 0.0059(14) -0.0003(14) -0.0047(14)
C15 0.0140(15) 0.0216(17) 0.0159(14) -0.0025(13) 0.0008(12) 0.0025(13)
C16 0.0167(16) 0.0238(18) 0.0211(15) -0.0013(14) 0.0007(13) 0.0060(14)
C17 0.0234(19) 0.032(2) 0.0170(15) 0.0036(14) -0.0008(14) 0.0067(16)
C18 0.026(2) 0.0257(19) 0.0221(18) -0.0048(14) -0.0033(15) -0.0024(16)

loop_
_atom_type_symbol
_atom_type_description
_atom_type_scat_dispersion_real
_atom_type_scat_dispersion_imag
_atom_type_scat_source
C C 0.0033 0.0016 'International Tables Vol C Tables 4.2.6.8 and 6.1.1.4'
H H 0.0000 0.0000 'International Tables Vol C Tables 4.2.6.8 and 6.1.1.4'
P P 0.1023 0.0942 'International Tables Vol C Tables 4.2.6.8 and 6.1.1.4'
Au Au -2.0133 8.8022 'International Tables Vol C Tables 4.2.6.8 and 6.1.1.4'

loop_
_geom_angle_atom_site_label_1
_geom_angle_atom_site_label_2
_geom_angle_atom_site_label_3
_geom_angle
_geom_angle_site_symmetry_1
_geom_angle_site_symmetry_3
_geom_angle_publ_flag
C1 Au1 P1 174.21(15) . . ?
C2 C1 Au1 172.1(4) . . ?
C1 C2 C3 176.6(4) . . ?
C2 C3 C6 112.4(3) . . ?
C2 C3 C4 108.9(3) . . ?
C6 C3 C4 110.0(4) . . ?
C2 C3 C5 107.3(4) . . ?
C6 C3 C5 109.1(3) . . ?
C4 C3 C5 109.1(4) . . ?
C3 C4 H4A 109.5 . . ?
C3 C4 H4B 109.5 . . ?
H4A C4 H4B 109.5 . . ?
C3 C4 H4C 109.5 . . ?
H4A C4 H4C 109.5 . . ?
H4B C4 H4C 109.5 . . ?
C3 C5 H5A 109.5 . . ?
C3 C5 H5B 109.5 . . ?
H5A C5 H5B 109.5 . . ?
C3 C5 H5C 109.5 . . ?
H5A C5 H5C 109.5 . . ?
H5B C5 H5C 109.5 . . ?
C3 C6 H6A 109.5 . . ?
C3 C6 H6B 109.5 . . ?
H6A C6 H6B 109.5 . . ?
C3 C6 H6C 109.5 . . ?
H6A C6 H6C 109.5 . . ?
H6B C6 H6C 109.5 . . ?
C15 P1 C11 110.14(15) . . ?
C15 P1 C7 109.32(15) . . ?
C11 P1 C7 109.96(15) . . ?
C15 P1 Au1 112.27(11) . . ?
C11 P1 Au1 106.62(11) . . ?
C7 P1 Au1 108.48(11) . . ?
C9 C7 C8 109.3(3) . . ?
C9 C7 C10 108.4(3) . . ?
C8 C7 C10 105.8(3) . . ?
C9 C7 P1 114.8(2) . . ?
C8 C7 P1 109.8(2) . . ?
C10 C7 P1 108.4(2) . . ?
C7 C8 H8A 109.5 . . ?
C7 C8 H8B 109.5 . . ?
H8A C8 H8B 109.5 . . ?
C7 C8 H8C 109.5 . . ?
H8A C8 H8C 109.5 . . ?
H8B C8 H8C 109.5 . . ?
C7 C9 H9A 109.5 . . ?
C7 C9 H9B 109.5 . . ?
H9A C9 H9B 109.5 . . ?
C7 C9 H9C 109.5 . . ?
H9A C9 H9C 109.5 . . ?
H9B C9 H9C 109.5 . . ?
C7 C10 H10A 109.5 . . ?
C7 C10 H10B 109.5 . . ?
H10A C10 H10B 109.5 . . ?
C7 C10 H10C 109.5 . . ?
H10A C10 H10C 109.5 . . ?
H10B C10 H10C 109.5 . . ?
C12 C11 C13 109.1(3) . . ?
C12 C11 C14 108.9(3) . . ?
C13 C11 C14 105.1(3) . . ?
C12 C11 P1 115.9(2) . . ?
C13 C11 P1 108.9(2) . . ?
C14 C11 P1 108.4(2) . . ?
C11 C12 H12A 109.5 . . ?
C11 C12 H12B 109.5 . . ?
H12A C12 H12B 109.5 . . ?
C11 C12 H12C 109.5 . . ?
H12A C12 H12C 109.5 . . ?
H12B C12 H12C 109.5 . . ?
C11 C13 H13A 109.5 . . ?
C11 C13 H13B 109.5 . . ?
H13A C13 H13B 109.5 . . ?
C11 C13 H13C 109.5 . . ?
H13A C13 H13C 109.5 . . ?
H13B C13 H13C 109.5 . . ?
C11 C14 H14A 109.5 . . ?
C11 C14 H14B 109.5 . . ?
H14A C14 H14B 109.5 . . ?
C11 C14 H14C 109.5 . . ?
H14A C14 H14C 109.5 . . ?
H14B C14 H14C 109.5 . . ?
C17 C15 C16 109.8(3) . . ?
C17 C15 C18 105.6(3) . . ?
C16 C15 C18 107.4(3) . . ?
C17 C15 P1 109.4(2) . . ?
C16 C15 P1 114.8(2) . . ?
C18 C15 P1 109.5(2) . . ?
C15 C16 H16A 109.5 . . ?
C15 C16 H16B 109.5 . . ?
H16A C16 H16B 109.5 . . ?
C15 C16 H16C 109.5 . . ?
H16A C16 H16C 109.5 . . ?
H16B C16 H16C 109.5 . . ?
C15 C17 H17A 109.5 . . ?
C15 C17 H17B 109.5 . . ?
H17A C17 H17B 109.5 . . ?
C15 C17 H17C 109.5 . . ?
H17A C17 H17C 109.5 . . ?
H17B C17 H17C 109.5 . . ?
C15 C18 H18A 109.5 . . ?
C15 C18 H18B 109.5 . . ?
H18A C18 H18B 109.5 . . ?
C15 C18 H18C 109.5 . . ?
H18A C18 H18C 109.5 . . ?
H18B C18 H18C 109.5 . . ?

loop_
_geom_bond_atom_site_label_1
_geom_bond_atom_site_label_2
_geom_bond_distance
_geom_bond_site_symmetry_2
_geom_bond_publ_flag
Au1 C1 2.003(3) . ?
Au1 P1 2.3009(8) . ?
C1 C2 1.205(4) . ?
C2 C3 1.486(4) . ?
C3 C6 1.529(6) . ?
C3 C4 1.536(5) . ?
C3 C5 1.548(7) . ?
C4 H4A 0.9800 . ?
C4 H4B 0.9800 . ?
C4 H4C 0.9800 . ?
C5 H5A 0.9800 . ?
C5 H5B 0.9800 . ?
C5 H5C 0.9800 . ?
C6 H6A 0.9800 . ?
C6 H6B 0.9800 . ?
C6 H6C 0.9800 . ?
P1 C15 1.890(3) . ?
P1 C11 1.897(3) . ?
P1 C7 1.913(3) . ?
C7 C9 1.523(5) . ?
C7 C8 1.535(5) . ?
C7 C10 1.543(5) . ?
C8 H8A 0.9800 . ?
C8 H8B 0.9800 . ?
C8 H8C 0.9800 . ?
C9 H9A 0.9800 . ?
C9 H9B 0.9800 . ?
C9 H9C 0.9800 . ?
C10 H10A 0.9800 . ?
C10 H10B 0.9800 . ?
C10 H10C 0.9800 . ?
C11 C12 1.535(5) . ?
C11 C13 1.542(5) . ?
C11 C14 1.539(5) . ?
C12 H12A 0.9800 . ?
C12 H12B 0.9800 . ?
C12 H12C 0.9800 . ?
C13 H13A 0.9800 . ?
C13 H13B 0.9800 . ?
C13 H13C 0.9800 . ?
C14 H14A 0.9800 . ?
C14 H14B 0.9800 . ?
C14 H14C 0.9800 . ?
C15 C17 1.538(5) . ?
C15 C16 1.542(5) . ?
C15 C18 1.552(5) . ?
C16 H16A 0.9800 . ?
C16 H16B 0.9800 . ?
C16 H16C 0.9800 . ?
C17 H17A 0.9800 . ?
C17 H17B 0.9800 . ?
C17 H17C 0.9800 . ?
C18 H18A 0.9800 . ?
C18 H18B 0.9800 . ?
C18 H18C 0.9800 . ?

loop_
_geom_torsion_atom_site_label_1
_geom_torsion_atom_site_label_2
_geom_torsion_atom_site_label_3
_geom_torsion_atom_site_label_4
_geom_torsion
_geom_torsion_site_symmetry_1
_geom_torsion_site_symmetry_2
_geom_torsion_site_symmetry_3
_geom_torsion_site_symmetry_4
_geom_torsion_publ_flag
C15 P1 C7 C9 78.5(3) . . . . ?
C11 P1 C7 C9 -42.6(3) . . . . ?
Au1 P1 C7 C9 -158.8(2) . . . . ?
C15 P1 C7 C8 -45.0(3) . . . . ?
C11 P1 C7 C8 -166.1(2) . . . . ?
Au1 P1 C7 C8 77.7(2) . . . . ?
C15 P1 C7 C10 -160.2(2) . . . . ?
C11 P1 C7 C10 78.8(3) . . . . ?
Au1 P1 C7 C10 -37.5(3) . . . . ?
C15 P1 C11 C12 -44.8(3) . . . . ?
C7 P1 C11 C12 75.7(3) . . . . ?
Au1 P1 C11 C12 -166.9(2) . . . . ?
C15 P1 C11 C13 -168.2(2) . . . . ?
C7 P1 C11 C13 -47.6(3) . . . . ?
Au1 P1 C11 C13 69.8(2) . . . . ?
C15 P1 C11 C14 78.0(3) . . . . ?
C7 P1 C11 C14 -161.5(2) . . . . ?
Au1 P1 C11 C14 -44.1(3) . . . . ?
C11 P1 C15 C17 -161.5(2) . . . . ?
C7 P1 C15 C17 77.6(3) . . . . ?
Au1 P1 C15 C17 -42.9(3) . . . . ?
C11 P1 C15 C16 74.5(3) . . . . ?
C7 P1 C15 C16 -46.4(3) . . . . ?
Au1 P1 C15 C16 -166.8(2) . . . . ?
C11 P1 C15 C18 -46.3(3) . . . . ?
C7 P1 C15 C18 -167.2(2) . . . . ?
Au1 P1 C15 C18 72.4(3) . . . . ?
